data_1521302
loop_
_publ_author_name
'Marimuthu, K.N.'
'Malik, S.K.'
'Varadaraju, U.V.'
'Raveau, B.'
'Yelon, W.B.'
'Hervieu, M.'

_publ_section_title
;
 Electron microscopy and neutron diffraction studies on Er Ba Sr Cu3-x (P
 O4)x Oy (x = 0.0, 0.10, 0.20)
;
_journal_name_full 'Journal of Solid State Chemistry'
_journal_page_first 188
_journal_page_last 195
_journal_volume 150
_journal_year 2000
_chemical_formula_sum 'Ba Cu2.9 Er O7.01 P0.1 Sr'
_chemical_name_systematic 'Er Ba Sr Cu2.9 (P O4)0.1 O6.61'
_space_group_IT_number 47
_symmetry_space_group_name_Hall '-P 2 2'
_symmetry_space_group_name_H-M 'P m m m'
_cell_angle_alpha 90
_cell_angle_beta 90
_cell_angle_gamma 90
_cell_formula_units_Z 1
_cell_length_a 3.8313
_cell_length_b 3.8373
_cell_length_c 11.5275
_cell_volume 169.476
_citation_journal_id_ASTM JSSCBI
_cod_data_source_file Marimuthu_JSSCBI_2000_1781.cif
_cod_data_source_block Ba1Cu2.9Er1O7.01P0.1Sr1
_cod_original_cell_volume 169.4756
_cod_original_formula_sum 'Ba1 Cu2.9 Er1 O7.01 P0.1 Sr1'
_cod_database_code 1521302

loop_
_symmetry_equiv_pos_as_xyz
x,y,z
-x,-y,z
x,-y,-z
-x,y,-z
-x,-y,-z
x,y,-z
-x,y,z
x,-y,z

loop_
_atom_site_label
_atom_site_type_symbol
_atom_site_fract_x
_atom_site_fract_y
_atom_site_fract_z
_atom_site_occupancy
_atom_site_U_iso_or_equiv
P1 P+5 0 0 0 0.1 0.0
O4 O-2 0 0 0.1629 0.9 0.0
Cu1 Cu+2 0 0 0 0.9 0.0
O3 O-2 0 0.5 0.3683 1 0.0
Sr1 Sr+2 0.455 0 0.1851 0.25 0.0
O2 O-2 0.5 0 0.3882 1 0.0
O5 O-2 0.5 0 0 0.38 0.0
O7 O-2 0.24 0.34 0 0.05 0.0
Er1 Er+3 0.5 0.5 0.5 1 0.0
Ba1 Ba+2 0.455 0 0.1851 0.25 0.0
O6 O-2 0.22 0 0.114 0.05 0.0
O1 O-2 0 0.5 0 0.43 0.0
Cu2 Cu+2 0 0 0.3561 1 0.0
